data_1575988
loop_
_publ_author_name
'Mishra, Atreyee'
'Black, Dominic J.'
'Bradford, Thomas S.'
'Djoko, Karrera Y.'
'Hofmann, Benjamin J.'
'Hunter, Jamie J.'
'Lord, Rianne M.'
'Pal, Robert'
'Smart, Harvey J.'
'Stringer, Tameryn'
'Walton, James W.'

_publ_section_title
;
 Copper pyrithione complexes with endoplasmic reticulum localisation
 showing anticancer activity <i>via</i> ROS generation.
;
_journal_issue 44
_journal_name_full 'Chemical science'
_journal_page_first 21104
_journal_page_last 21110
_journal_paper_doi 10.1039/d4sc06628f
_journal_volume 16
_journal_year 2025
_chemical_formula_moiety 'C12 H12 Cu N2 O4 S2'
_chemical_formula_sum 'C12 H12 Cu N2 O4 S2'
_chemical_formula_weight 375.918
_space_group_crystal_system triclinic
_space_group_IT_number 2
_space_group_name_Hall '-P 1'
_space_group_name_H-M_alt 'P -1'
_symmetry_Int_Tables_number 2
_atom_sites_solution_hydrogens difmap
_atom_sites_solution_primary direct
_audit_creation_date 2024-08-13
_audit_creation_method
;
Olex2 1.5-beta
(compiled 2024.02.16 svn.r378c4104 for OlexSys, GUI svn.r6928)
;
_audit_update_record
;
2024-08-13 deposited with the CCDC.	2025-10-02 downloaded from the CCDC.
;
_cell_angle_alpha 78.535(2)
_cell_angle_beta 78.6840(10)
_cell_angle_gamma 79.0980(10)
_cell_formula_units_Z 2
_cell_length_a 7.0485(2)
_cell_length_b 7.2975(2)
_cell_length_c 14.1070(5)
_cell_measurement_reflns_used 4243
_cell_measurement_temperature 120.0
_cell_measurement_theta_max 31.42
_cell_measurement_theta_min 2.88
_cell_volume 688.75(4)
_computing_cell_refinement 'SAINT V8.40A (Bruker, 2019)'
_computing_data_collection 'APEX3 v.2017.3_0 (Bruker AXS, 2017)'
_computing_data_reduction 'SAINT V8.40A (Bruker, 2019)'
_computing_molecular_graphics 'Olex2 1.5-beta (Dolomanov et al., 2009)'
_computing_publication_material 'Olex2 1.5-beta (Dolomanov et al., 2009)'
_computing_structure_refinement 'olex2.refine 1.5-beta (Bourhis et al., 2015)'
_computing_structure_solution 'XS  (Sheldrick, 2008)'
_diffrn_ambient_temperature 120.00
_diffrn_detector 'Bruker PHOTON III C14 MM CPAD'
_diffrn_detector_area_resol_mean 54.4
_diffrn_detector_type 'CPA sensor'
_diffrn_measured_fraction_theta_full 0.9960
_diffrn_measured_fraction_theta_max 0.9928
_diffrn_measurement_device '3-circle diffractometer'
_diffrn_measurement_device_type 'Bruker D8 Venture'
_diffrn_measurement_method '\w- and \f-scans'
_diffrn_radiation_monochromator 'focusing mirrors'
_diffrn_radiation_probe x-ray
_diffrn_radiation_type 'Mo K\a'
_diffrn_radiation_wavelength 0.71073
_diffrn_reflns_av_R_equivalents 0.0391
_diffrn_reflns_av_unetI/netI 0.0566
_diffrn_reflns_Laue_measured_fraction_full 0.9960
_diffrn_reflns_Laue_measured_fraction_max 0.9928
_diffrn_reflns_limit_h_max 10
_diffrn_reflns_limit_h_min -10
_diffrn_reflns_limit_k_max 10
_diffrn_reflns_limit_k_min -10
_diffrn_reflns_limit_l_max 19
_diffrn_reflns_limit_l_min -20
_diffrn_reflns_number 11452
_diffrn_reflns_point_group_measured_fraction_full 0.9960
_diffrn_reflns_point_group_measured_fraction_max 0.9928
_diffrn_reflns_theta_full 25.2417
_diffrn_reflns_theta_max 30.00
_diffrn_reflns_theta_min 2.88
_diffrn_source 'microfocus sealed X-ray tube'
_diffrn_source_current 1.4
_diffrn_source_power 0.07
_diffrn_source_type 'Incoatec I\mS 3.0 microsource'
_diffrn_source_voltage 50.0
_diffrn_standards_number 0
_exptl_absorpt_coefficient_mu 1.905
_exptl_absorpt_correction_T_max 0.7462
_exptl_absorpt_correction_T_min 0.6241
_exptl_absorpt_correction_type multi-scan
_exptl_absorpt_process_details
;
SADABS-2016/2 (Bruker,2016/2) was used for absorption correction.
wR2(int) was 0.0747 before and 0.0456 after correction.
The Ratio of minimum to maximum transmission is 0.8364.
The \l/2 correction factor is Not present.
;
_exptl_crystal_colour 'clear brown'
_exptl_crystal_colour_lustre clear
_exptl_crystal_colour_primary brown
_exptl_crystal_density_diffrn 1.813
_exptl_crystal_description plank
_exptl_crystal_F_000 383.439
_exptl_crystal_size_max 0.21
_exptl_crystal_size_mid 0.06
_exptl_crystal_size_min 0.03
_refine_diff_density_max 0.8162
_refine_diff_density_min -0.6308
_refine_diff_density_rms 0.1560
_refine_ls_d_res_high 0.7108
_refine_ls_d_res_low 7.0641
_refine_ls_goodness_of_fit_ref 1.0277
_refine_ls_hydrogen_treatment constr
_refine_ls_matrix_type full
_refine_ls_number_constraints 20
_refine_ls_number_parameters 192
_refine_ls_number_reflns 3987
_refine_ls_number_restraints 0
_refine_ls_restrained_S_all 1.0277
_refine_ls_R_factor_all 0.0552
_refine_ls_R_factor_gt 0.0413
_refine_ls_shift/su_max 0.0004
_refine_ls_shift/su_mean 0.0001
_refine_ls_structure_factor_coef Fsqd
_refine_ls_weighting_details 'w=1/[\s^2^(Fo^2^)+(0.0190P)^2^+0.8820P] where P=(Fo^2^+2Fc^2^)/3'
_refine_ls_weighting_scheme calc
_refine_ls_wR_factor_gt 0.0763
_refine_ls_wR_factor_ref 0.0809
_reflns_Friedel_coverage 0.000
_reflns_limit_h_max 9
_reflns_limit_h_min -9
_reflns_limit_k_max 10
_reflns_limit_k_min -9
_reflns_limit_l_max 19
_reflns_limit_l_min 0
_reflns_number_gt 3270
_reflns_number_total 3987
_reflns_threshold_expression 'I > 2\s(I)'
_cod_data_source_file d4sc06628f2.cif
_cod_data_source_block cis_Cu3_OMe_PT
_cod_depositor_comments
;
The following automatic conversions were performed:

data item '_diffrn_radiation_probe' value 'X-ray' was changed to
'x-ray' in accordance with the
/home/data/users/saulius/crontab/automatic-downloads/rss-feeds/RSC/lib/dictionaries/cif_core.dic
dictionary named 'cif_core.dic' version 2.4.2 last updated on
2011-04-26.

Automatic conversion script
Id: cif_fix_values 8170 2020-07-09 18:12:32Z antanas 

 Adding full bibliography for 1575988--1575993.cif.
;
_cod_database_code 1575988
_shelx_shelxl_version_number 2017/1
_shelx_space_group_comment
;
The symmetry employed for this shelxl refinement is uniquely defined
by the following loop, which should always be used as a source of
symmetry information in preference to the above space-group names.
They are only intended as comments.
;
_shelx_estimated_absorpt_t_max 0.945
_shelx_estimated_absorpt_t_min 0.691
_computing_bruker_data_scaling 'SADABS V2012/1 (Bruker AXS Inc.)'
_olex2_refinement_description
;
1. Fixed Uiso
 At 1.2 times of:
  All C(H) groups
 At 1.5 times of:
  All C(H,H,H) groups
2.a Aromatic/amide H refined with riding coordinates:
 C5(H5), C4(H4), C3(H3), C11(H11), C10(H10), C9(H9)
2.b Idealised Me refined as rotating group:
 C6(H6a,H6b,H6c), C12(H12a,H12b,H12c)
;
_olex2_submission_special_instructions 'No special instructions were received'

loop_
_space_group_symop_id
_space_group_symop_operation_xyz
1 x,y,z
2 -x,-y,-z

loop_
_atom_site_label
_atom_site_type_symbol
_atom_site_fract_x
_atom_site_fract_y
_atom_site_fract_z
_atom_site_U_iso_or_equiv
_atom_site_adp_type
_atom_site_occupancy
_atom_site_refinement_flags_posn
Cu1 Cu 0.49712(4) 0.99950(4) 0.25455(2) 0.01241(8) Uani 1.000000 .
S1 S 0.69927(9) 1.18667(9) 0.15850(5) 0.01644(13) Uani 1.000000 .
S2 S 0.72553(9) 0.75323(8) 0.29474(5) 0.01404(13) Uani 1.000000 .
O1 O 0.2851(3) 1.2022(2) 0.23319(13) 0.0172(4) Uani 1.000000 .
O2 O 0.3025(3) 0.8524(2) 0.33156(14) 0.0182(4) Uani 1.000000 .
O3 O 0.7568(3) 1.5668(2) 0.05870(13) 0.0180(4) Uani 1.000000 .
O4 O 0.8165(2) 0.3500(2) 0.36822(13) 0.0155(4) Uani 1.000000 .
N1 N 0.3349(3) 1.3707(3) 0.18667(15) 0.0135(4) Uani 1.000000 .
N2 N 0.3675(3) 0.6670(3) 0.36049(15) 0.0133(4) Uani 1.000000 .
C1 C 0.5236(3) 1.3846(3) 0.14723(17) 0.0127(5) Uani 1.000000 .
C2 C 0.5659(4) 1.5657(3) 0.09851(18) 0.0147(5) Uani 1.000000 .
C3 C 0.4196(4) 1.7198(3) 0.09469(18) 0.0168(5) Uani 1.000000 .
C4 C 0.2279(4) 1.6959(4) 0.13793(19) 0.0185(5) Uani 1.000000 .
C5 C 0.1863(4) 1.5195(4) 0.18278(19) 0.0176(5) Uani 1.000000 .
C6 C 0.8132(4) 1.7439(4) 0.0081(2) 0.0200(5) Uani 1.000000 .
C7 C 0.5621(3) 0.6004(3) 0.34864(17) 0.0116(4) Uani 1.000000 .
C8 C 0.6198(3) 0.4055(3) 0.38272(17) 0.0118(4) Uani 1.000000 .
C9 C 0.4821(4) 0.2913(4) 0.42656(18) 0.0149(5) Uani 1.000000 .
C10 C 0.2841(4) 0.3684(4) 0.43501(19) 0.0173(5) Uani 1.000000 .
C11 C 0.2278(4) 0.5557(4) 0.40133(18) 0.0157(5) Uani 1.000000 .
C12 C 0.8841(4) 0.1516(3) 0.3967(2) 0.0167(5) Uani 1.000000 .
H5 H 0.0556(4) 1.5018(4) 0.21065(19) 0.0211(6) Uiso 1.000000 R
H4 H 0.1261(4) 1.8018(4) 0.13633(19) 0.0222(6) Uiso 1.000000 R
H3 H 0.4486(4) 1.8412(3) 0.06299(18) 0.0202(6) Uiso 1.000000 R
H11 H 0.0928(4) 0.6079(4) 0.40633(18) 0.0188(6) Uiso 1.000000 R
H10 H 0.1876(4) 0.2901(4) 0.46442(19) 0.0207(6) Uiso 1.000000 R
H9 H 0.5212(4) 0.1612(4) 0.45081(18) 0.0179(6) Uiso 1.000000 R
H6a H 0.740(2) 1.7924(14) -0.0465(9) 0.0300(8) Uiso 1.000000 GR
H6b H 0.784(3) 1.8349(9) 0.0535(4) 0.0300(8) Uiso 1.000000 GR
H6c H 0.9539(7) 1.7253(6) -0.0174(12) 0.0300(8) Uiso 1.000000 GR
H12a H 0.819(2) 0.0776(3) 0.3656(11) 0.0250(7) Uiso 1.000000 GR
H12b H 1.0261(5) 0.1248(6) 0.3758(12) 0.0250(7) Uiso 1.000000 GR
H12c H 0.853(2) 0.1170(6) 0.4681(2) 0.0250(7) Uiso 1.000000 GR

loop_
_atom_site_aniso_label
_atom_site_aniso_U_11
_atom_site_aniso_U_22
_atom_site_aniso_U_33
_atom_site_aniso_U_12
_atom_site_aniso_U_13
_atom_site_aniso_U_23
Cu1 0.01287(14) 0.00995(14) 0.01281(15) 0.00010(10) -0.00180(10) -0.00022(11)
S1 0.0141(3) 0.0122(3) 0.0183(3) 0.0017(2) 0.0014(2) 0.0011(2)
S2 0.0112(3) 0.0103(3) 0.0187(3) -0.0014(2) -0.0013(2) 0.0008(2)
O1 0.0172(9) 0.0103(8) 0.0209(10) -0.0003(7) -0.0038(7) 0.0041(7)
O2 0.0167(9) 0.0099(8) 0.0237(10) 0.0012(7) -0.0008(7) 0.0019(7)
O3 0.0163(9) 0.0134(9) 0.0201(9) -0.0020(7) 0.0035(7) 0.0007(7)
O4 0.0125(8) 0.0097(8) 0.0228(9) -0.0005(6) -0.0032(7) 0.0001(7)
N1 0.0155(10) 0.0106(10) 0.0137(10) -0.0001(8) -0.0050(8) 0.0004(8)
N2 0.0144(10) 0.0117(10) 0.0126(10) -0.0009(8) -0.0018(8) -0.0005(8)
C1 0.0144(11) 0.0118(11) 0.0105(11) 0.0016(9) -0.0033(9) -0.0008(9)
C2 0.0175(12) 0.0136(12) 0.0129(11) -0.0028(9) -0.0020(9) -0.0021(9)
C3 0.0252(13) 0.0099(11) 0.0143(12) -0.0014(10) -0.0047(10) 0.0008(9)
C4 0.0200(13) 0.0135(12) 0.0203(13) 0.0040(10) -0.0061(10) -0.0025(10)
C5 0.0127(11) 0.0164(12) 0.0230(13) 0.0016(9) -0.0046(10) -0.0039(10)
C6 0.0228(13) 0.0146(12) 0.0207(13) -0.0053(10) 0.0001(10) -0.0002(10)
C7 0.0109(11) 0.0126(11) 0.0121(11) -0.0018(8) -0.0027(8) -0.0032(9)
C8 0.0120(11) 0.0124(11) 0.0112(11) -0.0007(9) -0.0024(8) -0.0031(9)
C9 0.0180(12) 0.0129(12) 0.0143(12) -0.0038(9) -0.0043(9) -0.0000(9)
C10 0.0176(12) 0.0165(12) 0.0186(13) -0.0071(10) 0.0005(10) -0.0045(10)
C11 0.0120(11) 0.0181(12) 0.0161(12) -0.0028(9) -0.0001(9) -0.0027(10)
C12 0.0174(12) 0.0095(11) 0.0231(13) 0.0005(9) -0.0067(10) -0.0014(10)

loop_
_atom_type_symbol
_atom_type_scat_dispersion_real
_atom_type_scat_dispersion_imag
_atom_type_scat_Cromer_Mann_a1
_atom_type_scat_Cromer_Mann_a2
_atom_type_scat_Cromer_Mann_a3
_atom_type_scat_Cromer_Mann_a4
_atom_type_scat_Cromer_Mann_b1
_atom_type_scat_Cromer_Mann_b2
_atom_type_scat_Cromer_Mann_b3
_atom_type_scat_Cromer_Mann_b4
_atom_type_scat_Cromer_Mann_c
_atom_type_scat_source
_atom_type_scat_dispersion_source
C 0.00313 0.00162 2.31000 1.02000 1.58860 0.86500 20.84390 10.20750 0.56870 51.65120 0.21560 'International Tables Volume C Table 6.1.1.4 (pp. 500-502)' 'Brennan, Cowan, Rev. Sci. Instrum., 1992, 63, 850'
Cu 0.32831 1.27084 13.33800 7.16760 5.61580 1.67350 3.58280 0.24700 11.39660 64.81260 1.19100 'International Tables Volume C Table 6.1.1.4 (pp. 500-502)' 'Brennan, Cowan, Rev. Sci. Instrum., 1992, 63, 850'
H 0.00000 0.00000 0.49300 0.32291 0.14019 0.04081 10.51090 26.12570 3.14236 57.79970 0.00304 'International Tables Volume C Table 6.1.1.4 (pp. 500-502)' 'Brennan, Cowan, Rev. Sci. Instrum., 1992, 63, 850'
N 0.00612 0.00332 12.21260 3.13220 2.01250 1.16630 0.00570 9.89330 28.99750 0.58260 -11.52900 'International Tables Volume C Table 6.1.1.4 (pp. 500-502)' 'Brennan, Cowan, Rev. Sci. Instrum., 1992, 63, 850'
O 0.01085 0.00610 3.04850 2.28680 1.54630 0.86700 13.27710 5.70110 0.32390 32.90890 0.25080 'International Tables Volume C Table 6.1.1.4 (pp. 500-502)' 'Brennan, Cowan, Rev. Sci. Instrum., 1992, 63, 850'
S 0.12485 0.12449 6.90530 5.20340 1.43790 1.58630 1.46790 22.21510 0.25360 56.17200 0.86690 'International Tables Volume C Table 6.1.1.4 (pp. 500-502)' 'Brennan, Cowan, Rev. Sci. Instrum., 1992, 63, 850'

loop_
_geom_angle_atom_site_label_1
_geom_angle_atom_site_label_2
_geom_angle_atom_site_label_3
_geom_angle
_geom_angle_site_symmetry_1
_geom_angle_site_symmetry_3
_geom_angle_publ_flag
S2 Cu1 S1 97.24(2) . . ?
O1 Cu1 S1 88.07(6) . . ?
O1 Cu1 S2 173.96(6) . . ?
O2 Cu1 S1 174.55(6) . . ?
O2 Cu1 S2 87.90(5) . . ?
O2 Cu1 O1 86.89(7) . . ?
C1 S1 Cu1 95.18(9) . . ?
C7 S2 Cu1 95.18(8) . . ?
N1 O1 Cu1 116.37(14) . . ?
N2 O2 Cu1 115.80(14) . . ?
C6 O3 C2 117.6(2) . . ?
C12 O4 C8 116.36(18) . . ?
C1 N1 O1 120.07(19) . . ?
C5 N1 O1 116.2(2) . . ?
C5 N1 C1 123.8(2) . . ?
C7 N2 O2 120.3(2) . . ?
C11 N2 O2 116.4(2) . . ?
C11 N2 C7 123.3(2) . . ?
N1 C1 S1 119.45(18) . . ?
C2 C1 S1 123.31(19) . . ?
C2 C1 N1 117.2(2) . . ?
C1 C2 O3 113.6(2) . . ?
C3 C2 O3 125.9(2) . . ?
C3 C2 C1 120.5(2) . . ?
C4 C3 C2 119.3(2) . . ?
H3 C3 C2 120.35(15) . . ?
H3 C3 C4 120.35(14) . . ?
C5 C4 C3 120.1(2) . . ?
H4 C4 C3 119.93(14) . . ?
H4 C4 C5 119.93(15) . . ?
C4 C5 N1 119.0(2) . . ?
H5 C5 N1 120.48(14) . . ?
H5 C5 C4 120.48(15) . . ?
H6a C6 O3 109.5 . . ?
H6b C6 O3 109.5 . . ?
H6b C6 H6a 109.5 . . ?
H6c C6 O3 109.5 . . ?
H6c C6 H6a 109.5 . . ?
H6c C6 H6b 109.5 . . ?
N2 C7 S2 119.42(18) . . ?
C8 C7 S2 123.32(18) . . ?
C8 C7 N2 117.3(2) . . ?
C7 C8 O4 113.7(2) . . ?
C9 C8 O4 125.7(2) . . ?
C9 C8 C7 120.6(2) . . ?
C10 C9 C8 119.2(2) . . ?
H9 C9 C8 120.42(14) . . ?
H9 C9 C10 120.42(15) . . ?
C11 C10 C9 120.4(2) . . ?
H10 C10 C9 119.79(15) . . ?
H10 C10 C11 119.79(15) . . ?
C10 C11 N2 119.2(2) . . ?
H11 C11 N2 120.39(14) . . ?
H11 C11 C10 120.39(15) . . ?
H12a C12 O4 109.5 . . ?
H12b C12 O4 109.5 . . ?
H12b C12 H12a 109.5 . . ?
H12c C12 O4 109.5 . . ?
H12c C12 H12a 109.5 . . ?
H12c C12 H12b 109.5 . . ?

loop_
_geom_bond_atom_site_label_1
_geom_bond_atom_site_label_2
_geom_bond_distance
_geom_bond_site_symmetry_2
_geom_bond_publ_flag
Cu1 S1 2.2303(7) . ?
Cu1 S2 2.2365(7) . ?
Cu1 O1 1.9169(17) . ?
Cu1 O2 1.9292(18) . ?
S1 C1 1.719(2) . ?
S2 C7 1.719(2) . ?
O1 N1 1.349(3) . ?
O2 N2 1.352(3) . ?
O3 C2 1.353(3) . ?
O3 C6 1.433(3) . ?
O4 C8 1.355(3) . ?
O4 C12 1.438(3) . ?
N1 C1 1.352(3) . ?
N1 C5 1.359(3) . ?
N2 C7 1.355(3) . ?
N2 C11 1.361(3) . ?
C1 C2 1.420(3) . ?
C2 C3 1.374(3) . ?
C3 C4 1.397(4) . ?
C3 H3 0.9500 . ?
C4 C5 1.375(4) . ?
C4 H4 0.9500 . ?
C5 H5 0.9500 . ?
C6 H6a 0.9800 . ?
C6 H6b 0.9800 . ?
C6 H6c 0.9800 . ?
C7 C8 1.416(3) . ?
C8 C9 1.373(3) . ?
C9 C10 1.394(3) . ?
C9 H9 0.9500 . ?
C10 C11 1.364(4) . ?
C10 H10 0.9500 . ?
C11 H11 0.9500 . ?
C12 H12a 0.9800 . ?
C12 H12b 0.9800 . ?
C12 H12c 0.9800 . ?

loop_
_geom_torsion_atom_site_label_1
_geom_torsion_atom_site_label_2
_geom_torsion_atom_site_label_3
_geom_torsion_atom_site_label_4
_geom_torsion
_geom_torsion_site_symmetry_1
_geom_torsion_site_symmetry_2
_geom_torsion_site_symmetry_3
_geom_torsion_site_symmetry_4
_geom_torsion_publ_flag
N1 C1 S1 Cu1 -5.1(2) . . . . ?
N2 C7 S2 Cu1 -6.6(2) . . . . ?
C1 N1 O1 Cu1 8.1(2) . . . . ?
C1 C2 O3 C6 -179.9(2) . . . . ?
C2 C1 S1 Cu1 174.5(2) . . . . ?
C3 C2 O3 C6 0.2(3) . . . . ?
C5 N1 O1 Cu1 -171.86(17) . . . . ?
C7 N2 O2 Cu1 10.2(2) . . . . ?
C7 C8 O4 C12 -176.9(2) . . . . ?
C8 C7 S2 Cu1 173.83(19) . . . . ?
C9 C8 O4 C12 3.7(3) . . . . ?
C11 N2 O2 Cu1 -170.04(17) . . . . ?
